data_1504370
loop_
_publ_author_name
'Piccoli, Paula M. B.'
'Koetzle, Thomas F.'
'Schultz, Arthur J.'
'Zhurova, Elizabeth A.'
'Stare, Jernej'
'Pinkerton, A. Alan'
'Eckert, Juergen'
'Hadzi, Dusan'

_publ_section_title
;
 Variable temperature neutron diffraction and X-ray charge density studies
 of tetraacetylethane.
;
_journal_issue 29
_journal_name_full 'The journal of physical chemistry. A'
_journal_page_first 6667
_journal_page_last 6677
_journal_paper_doi 10.1021/jp800204r
_journal_volume 112
_journal_year 2008
_chemical_formula_sum 'C5 H7 O2'
_chemical_formula_weight 99.11
_chemical_name_common tetraacetylethane
_chemical_name_systematic
;
3,4-diacetyl-2,5-hexanedione
;
_space_group_IT_number 60
_symmetry_cell_setting orthorhombic
_symmetry_space_group_name_Hall '-P 2n 2ab'
_symmetry_space_group_name_H-M 'P b c n'
_cell_angle_alpha 90.0
_cell_angle_beta 90.0
_cell_angle_gamma 90.0
_cell_formula_units_Z 8
_cell_length_a 9.0640(20)
_cell_length_b 9.2270(20)
_cell_length_c 11.4560(20)
_cell_measurement_reflns_used 4468
_cell_measurement_temperature 20(1)
_cell_volume 958.1(3)
_diffrn_ambient_temperature 20(1)
_diffrn_measured_fraction_theta_full 'not applicable to TOF Laue technique'
_diffrn_measured_fraction_theta_max 'not applicable to TOF Laue technique'
_diffrn_measurement_device_type 'IPNS single crystal diffractometer'
_diffrn_measurement_method 'Time-of-flight Laue'
_diffrn_radiation_monochromator 'not applicable to TOF Laue technique'
_diffrn_radiation_probe neutron
_diffrn_radiation_source 'Intense Pulsed Neutron Source'
_diffrn_radiation_type neutron
_diffrn_radiation_wavelength 0.7-4.2
_diffrn_reflns_number 4468
_diffrn_reflns_theta_full 'not applicable to TOF Laue technique'
_diffrn_reflns_theta_max 'not applicable to TOF Laue technique'
_diffrn_reflns_theta_min 'not applicable to TOF Laue technique'
_diffrn_standards_decay_% 0
_diffrn_standards_number 0
_exptl_absorpt_coefficient_mu '1.496 + 1.114\l cm^-1^'
_exptl_absorpt_correction_T_max 0.591
_exptl_absorpt_correction_T_min 0.102
_exptl_absorpt_correction_type gaussian
_exptl_absorpt_process_details '(IPNS ANVRED; local program'
_exptl_crystal_colour colorless
_exptl_crystal_density_diffrn 1.374
_exptl_crystal_density_method 'not measured'
_exptl_crystal_description block
_exptl_crystal_F_000 149
_exptl_crystal_size_max 4
_exptl_crystal_size_mid 4
_exptl_crystal_size_min 2
_pd_block_id 2007-03-30T16:53|TAE20_phase1|Paula_M._B._Piccoli||
_pd_phase_name 'TAE at 20 K'
_cod_data_source_file jp800204r-file003.cif
_cod_data_source_block TAE20_phase_1
_cod_depositor_comments
;
The following automatic conversions were performed:

'_exptl_absorpt_correction_type' value 'Gaussian' changed to
'gaussian' according to
/home/saulius/struct/CIF-dictionaries/cif_core.dic dictionary named
'cif_core.dic' version 2.4.1 from 2010-06-29.

Automatic conversion script
Id: cif_fix_values 1715 2011-07-08 13:25:40Z adriana 
;
_cod_original_cell_volume 958.11(34)
_cod_database_code 1504370

loop_
_symmetry_equiv_pos_site_id
_symmetry_equiv_pos_as_xyz
1 +x,+y,+z
2 -x+1/2,+y+1/2,+z
3 +x,-y,+z+1/2
4 -x+1/2,-y+1/2,+z+1/2
-1 -x,-y,-z
-2 +x+1/2,-y+1/2,-z
-3 -x,+y,-z+1/2
-4 +x+1/2,+y+1/2,-z+1/2

loop_
_atom_site_aniso_label
_atom_site_aniso_U_11
_atom_site_aniso_U_12
_atom_site_aniso_U_13
_atom_site_aniso_U_22
_atom_site_aniso_U_23
_atom_site_aniso_U_33
O1 0.00660(30 0.00012(29 -0.00168(25 0.01132(33 0.00249(29 0.01018(30
O2 0.00642(30 -0.00050(30 0.00003(26 0.01079(32 0.00236(29 0.01110(32
C1 0.00611(25 -0.00035(24 -0.00069(20 0.00777(26 0.00144(23 0.00767(24
C2 0.00551(26 -0.00034(23 -0.00045(20 0.00762(26 0.00090(23 0.00716(25
C3 0.00661(26 -0.00074(25 0.00004(22 0.00836(27 0.00134(23 0.00771(24
C4 0.00945(29 -0.00187(27 -0.00017(22 0.01060(31 0.00225(26 0.00998(28
C5 0.00872(28 -0.00085(27 -0.00053(23 0.01068(30 0.00293(26 0.01079(28
H1 0.0190(8) 0.0045(8) -0.0059(7) 0.0308(10) -0.0028(8) 0.0293(9)
H2 0.0380(12) -0.0167(10) -0.0011(8) 0.0278(9) -0.0043(8) 0.0280(9)
H3 0.0272(10) -0.0007(9) -0.0088(8) 0.0386(11) 0.0192(10) 0.0314(10)
H4 0.0299(10) 0.0056(9) 0.0175(9) 0.0302(10) 0.0013(10) 0.0385(11)
H5 0.0154(8) 0.0082(9) 0.0021(7) 0.0408(11) 0.0152(10) 0.0419(11)
H6 0.0400(12) -0.0146(10) -0.0153(10) 0.0230(9) 0.0102(9) 0.0475(13)
H7 0.0571(16) 0.0148(12) 0.0030(9) 0.0384(12) -0.0004(9) 0.0174(7)

loop_
_atom_site_type_symbol
_atom_site_label
_atom_site_fract_x
_atom_site_fract_y
_atom_site_fract_z
_atom_site_occupancy
_atom_site_thermal_displace_type
_atom_site_U_iso_or_equiv
_atom_site_symmetry_multiplicity
O O1 -0.77752(10) -0.24545(10) 0.12977(7) 1.0 Uani 0.00936 8
O O2 -0.82037(10) -0.43252(10) 0.27573(7) 1.0 Uani 0.00944 8
C C1 -0.64002(8) -0.25224(8) 0.14900(6) 1.0 Uani 0.00718 8
C C2 -0.58038(8) -0.34713(8) 0.23692(6) 1.0 Uani 0.00676 8
C C3 -0.67827(8) -0.43769(8) 0.29552(6) 1.0 Uani 0.00756 8
C C4 -0.54041(9) -0.16064(9) 0.07595(7) 1.0 Uani 0.01001 8
C C5 -0.63249(9) -0.54693(9) 0.38460(7) 1.0 Uani 0.01006 8
H H1 -0.83207(21) -0.34982(23) 0.20949(18) 1.0 Uani 0.02638 8
H H2 -0.48583(26) -0.08056(24) 0.13096(18) 1.0 Uani 0.03127 8
H H3 -0.60402(25) -0.10507(28) 0.00848(19) 1.0 Uani 0.03239 8
H H4 -0.45388(26) -0.22460(25) 0.03577(21) 1.0 Uani 0.03286 8
H H5 -0.51631(22) -0.57467(28) 0.37833(21) 1.0 Uani 0.03269 8
H H6 -0.69818(29) -0.64432(24) 0.37539(23) 1.0 Uani 0.03684 8
H H7 -0.65454(32) -0.50349(28) 0.47186(17) 1.0 Uani 0.03762 8

loop_
_atom_type_symbol
_atom_type_number_in_cell
O 16.0
C 40.0
H 56.0

loop_
_geom_angle_atom_site_label_1
_geom_angle_atom_site_label_2
_geom_angle_atom_site_label_3
_geom_angle
_geom_angle_site_symmetry_1
_geom_angle_site_symmetry_3
C1 O1 H1 101.40(10) 1_555 1_555
C3 O2 H1 104.11(12) 1_555 1_555
O1 C1 C2 121.39(7) 1_555 1_555
O1 C1 C4 117.99(7) 1_555 1_555
C2 C1 C4 120.61(7) 1_555 1_555
C1 C2 C2 120.58(6) 1_555 -3_456
C1 C2 C3 117.60(7) 1_555 1_555
C2 C2 C3 121.83(6) -3_456 1_555
O2 C3 C2 121.48(7) 1_555 1_555
O2 C3 C5 114.61(7) 1_555 1_555
C2 C3 C5 123.91(7) 1_555 1_555
C1 C4 H2 109.52(13) 1_555 1_555
C1 C4 H3 110.08(14) 1_555 1_555
C1 C4 H4 111.55(14) 1_555 1_555
H2 C4 H3 109.30(21) 1_555 1_555
H2 C4 H4 106.63(20) 1_555 1_555
H3 C4 H4 109.69(21) 1_555 1_555
C3 C5 H5 112.54(13) 1_555 1_555
C3 C5 H6 109.92(14) 1_555 1_555
C3 C5 H7 109.03(14) 1_555 1_555
H5 C5 H6 109.33(22) 1_555 1_555
H5 C5 H7 108.87(21) 1_555 1_555
H6 C5 H7 106.99(23) 1_555 1_555
O1 H1 O2 153.90(18) 1_555 1_555

loop_
_geom_bond_atom_site_label_1
_geom_bond_atom_site_label_2
_geom_bond_distance
_geom_bond_site_symmetry_2
O1 C1 1.2672(12) 1_555
O1 H1 1.4163(23) 1_555
O2 C3 1.3087(12) 1_555
O2 H1 1.0814(24) 1_555
C1 O1 1.2672(12) 1_555
C1 C2 1.4399(10) 1_555
C1 C4 1.4932(11) 1_555
C2 C1 1.4399(10) 1_555
C2 C2 1.4876(14) -3_455
C2 C3 1.3915(10) 1_555
C3 O2 1.3087(12) 1_555
C3 C2 1.3915(10) 1_555
C3 C5 1.4932(11) 1_555
C4 C1 1.4932(11) 1_555
C4 H2 1.0900(23) 1_555
C4 H3 1.0921(22) 1_555
C4 H4 1.0841(23) 1_555
C5 C3 1.4932(11) 1_555
C5 H5 1.0861(22) 1_555
C5 H6 1.0831(23) 1_555
C5 H7 1.0954(22) 1_555
H1 O1 1.4163(23) 1_555
H1 O2 1.0814(24) 1_555
H2 C4 1.0900(23) 1_555
H3 C4 1.0921(22) 1_555
H4 C4 1.0841(23) 1_555
H5 C5 1.0861(22) 1_555
H6 C5 1.0831(23) 1_555
H7 C5 1.0954(22) 1_555
